data_7210801
loop_
_publ_author_name
'Das, Lakshmi Kanta'
'Ghosh, Ashutosh'

_publ_section_title
;
 Structural diversity in the complexes based on a hetero-trimetallic Cu2Cd
 node and dicyanamide spacer: a hexanuclear cluster, a 1D stair polymer
 and a 1D zigzag chain as supramolecular isomers, and a 3D network
;
_journal_issue 45
_journal_name_full CrystEngComm
_journal_page_first 9444
_journal_paper_doi 10.1039/c3ce40382c
_journal_volume 15
_journal_year 2013
_chemical_formula_sum 'C36 H32 Cd Cl Cu2 N7 O8'
_chemical_formula_weight 965.65
_chemical_name_systematic
;
?
;
_space_group_IT_number 20
_symmetry_cell_setting orthorhombic
_symmetry_space_group_name_Hall 'C 2c 2'
_symmetry_space_group_name_H-M 'C 2 2 21'
_atom_sites_solution_hydrogens geom
_atom_sites_solution_primary direct
_atom_sites_solution_secondary difmap
_audit_creation_method SHELXL-97
_cell_angle_alpha 90.000(5)
_cell_angle_beta 90.000(5)
_cell_angle_gamma 90.000(5)
_cell_formula_units_Z 4
_cell_length_a 8.090(5)
_cell_length_b 27.992(5)
_cell_length_c 17.987(5)
_cell_measurement_reflns_used 27251
_cell_measurement_temperature 293(2)
_cell_measurement_theta_max 29.8
_cell_measurement_theta_min 1.5
_cell_volume 4073(3)
_computing_cell_refinement 'Bruker SMART'
_computing_data_collection 'Bruker SMART'
_computing_data_reduction 'Bruker SAINT'
_computing_molecular_graphics 'Ortep-3 for Windows (Farrugia, 1997)'
_computing_publication_material 'WINGX V1.80.03'
_computing_structure_refinement 'SHELXL-97 (Sheldrick, 1997)'
_computing_structure_solution 'SHELXS-97 (Sheldrick, 1990)'
_diffrn_ambient_temperature 293(2)
_diffrn_measured_fraction_theta_full 0.977
_diffrn_measured_fraction_theta_max 0.977
_diffrn_radiation_monochromator graphite
_diffrn_radiation_source 'fine-focus sealed tube'
_diffrn_radiation_type MoK\a
_diffrn_radiation_wavelength 0.71073
_diffrn_reflns_av_R_equivalents 0.0304
_diffrn_reflns_av_sigmaI/netI 0.0288
_diffrn_reflns_limit_h_max 10
_diffrn_reflns_limit_h_min -11
_diffrn_reflns_limit_k_max 38
_diffrn_reflns_limit_k_min -38
_diffrn_reflns_limit_l_max 23
_diffrn_reflns_limit_l_min -21
_diffrn_reflns_number 27251
_diffrn_reflns_theta_full 29.77
_diffrn_reflns_theta_max 29.77
_diffrn_reflns_theta_min 1.45
_exptl_absorpt_coefficient_mu 1.674
_exptl_absorpt_correction_T_max 0.8309
_exptl_absorpt_correction_T_min 0.7835
_exptl_absorpt_correction_type empirical
_exptl_absorpt_process_details SADBAS
_exptl_crystal_colour Brown
_exptl_crystal_density_diffrn 1.575
_exptl_crystal_density_method 'not measured'
_exptl_crystal_description Hexagonal
_exptl_crystal_F_000 1872
_exptl_crystal_size_max 0.16
_exptl_crystal_size_mid 0.14
_exptl_crystal_size_min 0.12
_refine_diff_density_max 0.628
_refine_diff_density_min -0.543
_refine_diff_density_rms 0.080
_refine_ls_abs_structure_details 'Flack H D (1983), Acta Cryst. A39, 876-881'
_refine_ls_abs_structure_Flack 0.02(2)
_refine_ls_extinction_method none
_refine_ls_goodness_of_fit_ref 1.038
_refine_ls_hydrogen_treatment mixed
_refine_ls_matrix_type full
_refine_ls_number_parameters 250
_refine_ls_number_reflns 5585
_refine_ls_number_restraints 0
_refine_ls_restrained_S_all 1.038
_refine_ls_R_factor_all 0.0486
_refine_ls_R_factor_gt 0.0357
_refine_ls_shift/su_max 0.011
_refine_ls_shift/su_mean 0.001
_refine_ls_structure_factor_coef Fsqd
_refine_ls_weighting_details 'calc w=1/[\s^2^(Fo^2^)+(0.0572P)^2^+2.4722P] where P=(Fo^2^+2Fc^2^)/3'
_refine_ls_weighting_scheme calc
_refine_ls_wR_factor_gt 0.0952
_refine_ls_wR_factor_ref 0.1023
_reflns_number_gt 4501
_reflns_number_total 5585
_reflns_threshold_expression >2sigma(I)
_cod_data_source_file c3ce40382c.txt
_cod_data_source_block 3
_cod_depositor_comments
;
The following automatic conversions were performed:

'_symmetry_cell_setting' value 'Orthorhombic' changed to
'orthorhombic' according to
/home/saulius/struct/CIF-dictionaries/cif_core.dic dictionary named
'cif_core.dic' version 2.4.2 from
2011-04-26.

'_exptl_absorpt_correction_type' value 'EMPIRICAL'
changed to 'empirical' according to
/home/saulius/struct/CIF-dictionaries/cif_core.dic dictionary named
'cif_core.dic' version 2.4.2 from 2011-04-26.

Automatic conversion script
Id: cif_fix_values 1891 2012-01-12 08:04:46Z andrius 
;
_cod_database_code 7210801

loop_
_symmetry_equiv_pos_as_xyz
'x, y, z'
'-x, -y, z+1/2'
'x, -y, -z'
'-x, y, -z+1/2'
'x+1/2, y+1/2, z'
'-x+1/2, -y+1/2, z+1/2'
'x+1/2, -y+1/2, -z'
'-x+1/2, y+1/2, -z+1/2'

loop_
_atom_site_label
_atom_site_type_symbol
_atom_site_fract_x
_atom_site_fract_y
_atom_site_fract_z
_atom_site_U_iso_or_equiv
_atom_site_adp_type
_atom_site_occupancy
_atom_site_symmetry_multiplicity
_atom_site_calc_flag
_atom_site_refinement_flags
Cd1 Cd 1.0000 0.228665(10) 0.7500 0.04063(9) Uani 1 2 d S
Cu1 Cu 1.00345(9) 0.160567(13) 0.902550(19) 0.04547(11) Uani 1 1 d .
Cl7 Cl 0.5726(3) 0.0000 1.0000 0.0954(7) Uani 1 2 d S
O11 O 1.0489(3) 0.22677(8) 0.87716(13) 0.0501(6) Uani 1 1 d .
O31 O 0.8768(3) 0.16548(8) 0.81194(13) 0.0427(5) Uani 1 1 d .
C17 C 1.1174(5) 0.25581(15) 0.9974(2) 0.0543(9) Uani 1 1 d .
C2 C 0.6392(4) 0.28813(13) 0.7555(4) 0.0623(9) Uani 1 1 d .
N23 N 0.9785(6) 0.09138(11) 0.90657(17) 0.0567(9) Uani 1 1 d .
C25 C 0.8147(5) 0.08277(15) 0.7937(2) 0.0584(10) Uani 1 1 d .
C28 C 0.6378(6) 0.1075(2) 0.6665(3) 0.0763(14) Uani 1 1 d .
H28 H 0.5776 0.1159 0.6245 0.092 Uiso 1 1 calc R
C29 C 0.7113(5) 0.14260(18) 0.7093(2) 0.0631(11) Uani 1 1 d .
H29 H 0.7000 0.1745 0.6958 0.076 Uiso 1 1 calc R
C26 C 0.7384(6) 0.04807(16) 0.7450(5) 0.0803(14) Uani 1 1 d .
H26 H 0.7500 0.0158 0.7562 0.096 Uiso 1 1 calc R
C12 C 1.0776(5) 0.26295(14) 0.9223(2) 0.0497(8) Uani 1 1 d .
C13 C 1.0686(6) 0.30995(14) 0.8949(3) 0.0590(10) Uani 1 1 d .
H13 H 1.0419 0.3152 0.8453 0.071 Uiso 1 1 calc R
C27 C 0.6531(7) 0.0602(3) 0.6857(3) 0.0921(19) Uani 1 1 d .
H27 H 0.6031 0.0368 0.6567 0.110 Uiso 1 1 calc R
C24 C 0.9010(6) 0.06628(15) 0.8584(3) 0.0644(11) Uani 1 1 d .
H24 H 0.9007 0.0335 0.8663 0.077 Uiso 1 1 calc R
C22 C 1.0509(8) 0.06180(18) 0.9666(3) 0.0889(19) Uani 1 1 d .
H22A H 0.9907 0.0319 0.9696 0.107 Uiso 1 1 calc R
H22B H 1.1646 0.0544 0.9539 0.107 Uiso 1 1 calc R
C21 C 1.0472(11) 0.0851(2) 1.0389(4) 0.110(3) Uani 1 1 d .
H21A H 0.9341 0.0945 1.0494 0.132 Uiso 1 1 calc R
H21B H 1.0792 0.0619 1.0763 0.132 Uiso 1 1 calc R
C15 C 1.1401(7) 0.34078(18) 1.0156(3) 0.0751(14) Uani 1 1 d .
H15 H 1.1625 0.3666 1.0465 0.090 Uiso 1 1 calc R
N3 N 0.5000 0.3100(2) 0.7500 0.139(4) Uani 1 2 d S
C14 C 1.0995(6) 0.34872(17) 0.9414(3) 0.0702(12) Uani 1 1 d .
H14 H 1.0930 0.3797 0.9230 0.084 Uiso 1 1 calc R
C16 C 1.1470(6) 0.2970(2) 1.0425(3) 0.0736(14) Uani 1 1 d .
H16 H 1.1720 0.2927 1.0926 0.088 Uiso 1 1 calc R
C30 C 0.8036(4) 0.13041(14) 0.77341(19) 0.0478(8) Uani 1 1 d .
C18 C 1.1318(7) 0.2105(2) 1.0298(2) 0.0753(14) Uani 1 1 d .
H18 H 1.1676 0.2104 1.0789 0.090 Uiso 1 1 calc R
C20 C 1.1461(12) 0.1245(3) 1.0468(4) 0.139(4) Uani 1 1 d .
H20A H 1.2581 0.1153 1.0339 0.167 Uiso 1 1 calc R
H20B H 1.1465 0.1333 1.0989 0.167 Uiso 1 1 calc R
N19 N 1.1030(6) 0.16910(14) 1.0018(2) 0.0730(11) Uani 1 1 d .
N1 N 0.7691(4) 0.27379(12) 0.7637(2) 0.0618(10) Uani 1 1 d .
O71 O 0.6219(17) 0.0252(7) 0.9523(6) 0.443(13) Uani 1 1 d .
O72 O 0.4222(15) -0.0274(3) 0.9769(10) 0.299(7) Uani 1 1 d .

loop_
_atom_site_aniso_label
_atom_site_aniso_U_11
_atom_site_aniso_U_22
_atom_site_aniso_U_33
_atom_site_aniso_U_23
_atom_site_aniso_U_13
_atom_site_aniso_U_12
Cd1 0.03992(15) 0.05192(17) 0.03005(15) 0.000 -0.00097(18) 0.000
Cu1 0.0502(2) 0.0494(2) 0.0368(2) 0.00523(13) -0.0072(3) -0.0059(3)
Cl7 0.0683(10) 0.0873(13) 0.1306(18) 0.0634(13) 0.000 0.000
O11 0.0700(18) 0.0443(11) 0.0360(13) -0.0025(10) -0.0058(10) -0.0084(11)
O31 0.0426(12) 0.0527(13) 0.0328(12) 0.0001(10) -0.0020(9) -0.0066(10)
C17 0.059(2) 0.064(2) 0.0401(19) -0.0127(17) -0.0070(17) -0.0075(17)
C2 0.0449(17) 0.0604(19) 0.082(3) -0.006(3) 0.001(3) -0.0014(14)
N23 0.063(3) 0.0541(16) 0.0533(17) 0.0104(13) 0.0044(17) -0.0029(18)
C25 0.052(2) 0.073(3) 0.050(2) -0.0064(19) 0.0082(17) -0.0171(19)
C28 0.051(2) 0.115(4) 0.063(3) -0.019(3) -0.008(2) -0.028(3)
C29 0.044(2) 0.100(3) 0.046(2) -0.007(2) -0.0005(16) -0.015(2)
C26 0.085(3) 0.076(3) 0.079(3) -0.016(3) 0.020(4) -0.038(2)
C12 0.0502(18) 0.062(2) 0.0368(18) -0.0040(16) -0.0023(15) -0.0060(16)
C13 0.067(2) 0.054(2) 0.057(2) -0.0085(18) -0.0006(19) -0.0037(18)
C27 0.078(3) 0.127(5) 0.071(3) -0.031(3) 0.002(3) -0.056(3)
C24 0.073(3) 0.053(2) 0.067(3) 0.002(2) 0.015(2) -0.012(2)
C22 0.117(6) 0.069(3) 0.081(3) 0.023(3) -0.026(3) 0.002(3)
C21 0.142(8) 0.098(4) 0.090(4) 0.034(3) -0.018(4) 0.001(4)
C15 0.071(3) 0.078(3) 0.076(3) -0.036(3) -0.006(2) -0.012(2)
N3 0.049(3) 0.063(3) 0.304(12) 0.000 -0.003(8) 0.000
C14 0.072(3) 0.059(2) 0.080(3) -0.021(2) 0.001(2) -0.006(2)
C16 0.065(3) 0.106(4) 0.050(3) -0.023(3) -0.007(2) -0.022(3)
C30 0.0323(16) 0.069(2) 0.042(2) -0.0085(15) 0.0079(12) -0.0099(15)
C18 0.086(3) 0.102(4) 0.038(2) 0.006(2) -0.022(2) -0.021(3)
C20 0.196(9) 0.128(5) 0.094(5) 0.062(4) -0.086(5) -0.060(6)
N19 0.091(3) 0.075(2) 0.052(2) 0.0176(18) -0.030(2) -0.021(2)
N1 0.0496(16) 0.074(2) 0.061(3) 0.0014(18) 0.0009(15) 0.0097(15)
O71 0.258(13) 0.81(3) 0.259(11) 0.331(16) -0.088(10) -0.304(18)
O72 0.199(12) 0.174(8) 0.53(2) -0.073(10) 0.053(14) -0.033(6)

loop_
_atom_type_symbol
_atom_type_description
_atom_type_scat_dispersion_real
_atom_type_scat_dispersion_imag
_atom_type_scat_source
C C 0.0033 0.0016 'International Tables Vol C Tables 4.2.6.8 and 6.1.1.4'
H H 0.0000 0.0000 'International Tables Vol C Tables 4.2.6.8 and 6.1.1.4'
N N 0.0061 0.0033 'International Tables Vol C Tables 4.2.6.8 and 6.1.1.4'
O O 0.0106 0.0060 'International Tables Vol C Tables 4.2.6.8 and 6.1.1.4'
Cu Cu 0.3201 1.2651 'International Tables Vol C Tables 4.2.6.8 and 6.1.1.4'
Cd Cd -0.8075 1.2024 'International Tables Vol C Tables 4.2.6.8 and 6.1.1.4'
Cl Cl 0.1484 0.1585 'International Tables Vol C Tables 4.2.6.8 and 6.1.1.4'

loop_
_geom_angle_atom_site_label_1
_geom_angle_atom_site_label_2
_geom_angle_atom_site_label_3
_geom_angle
_geom_angle_site_symmetry_1
_geom_angle_site_symmetry_3
N1 Cd1 N1 112.32(18) 4_756 .
N1 Cd1 O31 91.06(11) 4_756 4_756
N1 Cd1 O31 146.31(11) . 4_756
N1 Cd1 O31 146.31(11) 4_756 .
N1 Cd1 O31 91.06(11) . .
O31 Cd1 O31 80.41(12) 4_756 .
N1 Cd1 O11 88.83(12) 4_756 .
N1 Cd1 O11 92.63(12) . .
O31 Cd1 O11 112.53(8) 4_756 .
O31 Cd1 O11 65.29(8) . .
N1 Cd1 O11 92.63(12) 4_756 4_756
N1 Cd1 O11 88.83(12) . 4_756
O31 Cd1 O11 65.29(8) 4_756 4_756
O31 Cd1 O11 112.53(9) . 4_756
O11 Cd1 O11 177.38(11) . 4_756
O31 Cu1 O11 80.44(10) . .
O31 Cu1 N23 92.70(13) . .
O11 Cu1 N23 167.41(13) . .
O31 Cu1 N19 166.45(16) . .
O11 Cu1 N19 91.15(13) . .
N23 Cu1 N19 97.42(15) . .
O71 Cl7 O71 140.5(15) 3_557 .
O71 Cl7 O72 99.8(10) 3_557 .
O71 Cl7 O72 112.3(8) . .
O71 Cl7 O72 112.3(8) 3_557 3_557
O71 Cl7 O72 99.8(10) . 3_557
O72 Cl7 O72 71.2(8) . 3_557
C12 O11 Cu1 128.4(2) . .
C12 O11 Cd1 128.3(2) . .
Cu1 O11 Cd1 102.77(10) . .
C30 O31 Cu1 128.3(2) . .
C30 O31 Cd1 120.1(2) . .
Cu1 O31 Cd1 103.43(10) . .
C18 C17 C12 123.3(4) . .
C18 C17 C16 118.6(4) . .
C12 C17 C16 118.1(4) . .
N1 C2 N3 171.8(5) . .
C24 N23 C22 112.3(4) . .
C24 N23 Cu1 124.9(3) . .
C22 N23 Cu1 122.8(3) . .
C30 C25 C24 123.7(4) . .
C30 C25 C26 117.4(5) . .
C24 C25 C26 118.9(5) . .
C27 C28 C29 120.4(5) . .
C28 C29 C30 120.6(5) . .
C27 C26 C25 122.7(5) . .
O11 C12 C17 121.6(4) . .
O11 C12 C13 119.5(3) . .
C17 C12 C13 118.9(4) . .
C14 C13 C12 120.6(4) . .
C26 C27 C28 120.0(5) . .
N23 C24 C25 127.7(4) . .
C21 C22 N23 113.1(5) . .
C20 C21 C22 116.1(7) . .
C16 C15 C14 120.7(4) . .
C2 N3 C2 123.2(5) 4_656 .
C13 C14 C15 119.6(5) . .
C15 C16 C17 122.2(4) . .
O31 C30 C25 122.7(3) . .
O31 C30 C29 118.6(4) . .
C25 C30 C29 118.7(4) . .
N19 C18 C17 129.7(4) . .
C21 C20 N19 118.1(5) . .
C18 N19 C20 119.3(4) . .
C18 N19 Cu1 122.5(3) . .
C20 N19 Cu1 118.2(4) . .
C2 N1 Cd1 161.0(4) . .
Cl7 O72 O72 54.4(4) . 3_557

loop_
_geom_bond_atom_site_label_1
_geom_bond_atom_site_label_2
_geom_bond_distance
_geom_bond_site_symmetry_2
Cd1 N1 2.268(3) 4_756
Cd1 N1 2.268(3) .
Cd1 O31 2.316(2) 4_756
Cd1 O31 2.316(2) .
Cd1 O11 2.322(2) .
Cd1 O11 2.322(2) 4_756
Cu1 O31 1.930(2) .
Cu1 O11 1.944(2) .
Cu1 N23 1.948(3) .
Cu1 N19 1.974(4) .
Cl7 O71 1.181(8) 3_557
Cl7 O71 1.181(8) .
Cl7 O72 1.497(12) .
Cl7 O72 1.497(12) 3_557
O11 C12 1.319(4) .
O31 C30 1.340(4) .
C17 C18 1.401(7) .
C17 C12 1.402(6) .
C17 C16 1.430(6) .
C2 N1 1.135(5) .
C2 N3 1.286(5) .
N23 C24 1.279(6) .
N23 C22 1.481(6) .
C25 C30 1.385(6) .
C25 C24 1.434(7) .
C25 C26 1.446(7) .
C28 C27 1.372(9) .
C28 C29 1.383(6) .
C29 C30 1.416(5) .
C26 C27 1.317(10) .
C12 C13 1.407(6) .
C13 C14 1.393(6) .
C22 C21 1.456(9) .
C21 C20 1.371(9) .
C15 C16 1.319(7) .
C15 C14 1.393(8) .
N3 C2 1.286(5) 4_656
C18 N19 1.284(6) .
C20 N19 1.526(7) .
O72 O72 1.74(2) 3_557
